data_2237704
loop_
_publ_author_name
'Susindran, V.'
'Athimoolam, S.'
'Bahadur, S. Asath'
'Manikannan, R.'
'Muthusubramanian, S.'

_publ_section_title
;
 (<i>E</i>)-3-(4-Methoxyphenyl)-3-[3-(4-methoxyphenyl)-1<i>H</i>-pyrazol-1-yl]prop-2-enal
;
_journal_coeditor_code SJ5307
_journal_issue 4
_journal_name_full 'Acta Crystallographica Section E'
_journal_page_first o594
_journal_page_last o595
_journal_paper_doi 10.1107/S1600536813007678
_journal_volume 69
_journal_year 2013
_chemical_formula_iupac 'C20 H18 N2 O3'
_chemical_formula_moiety 'C20 H18 N2 O3'
_chemical_formula_sum 'C20 H18 N2 O3'
_chemical_formula_weight 334.36
_chemical_name_systematic (<i>E</i>)-3-(4-Methoxyphenyl)-3-[3-(4-methoxyphenyl)-1<i>H</i>-pyrazol-1-yl]prop-2-enal
_space_group_IT_number 2
_symmetry_cell_setting triclinic
_symmetry_space_group_name_Hall '-P 1'
_symmetry_space_group_name_H-M 'P -1'
_atom_sites_solution_hydrogens geom
_atom_sites_solution_primary direct
_atom_sites_solution_secondary difmap
_cell_angle_alpha 94.997(12)
_cell_angle_beta 93.811(14)
_cell_angle_gamma 106.719(13)
_cell_formula_units_Z 2
_cell_length_a 8.8081(6)
_cell_length_b 9.8474(5)
_cell_length_c 10.3292(8)
_cell_measurement_reflns_used 3011
_cell_measurement_temperature 293(2)
_cell_measurement_theta_max 24.28
_cell_measurement_theta_min 2.21
_cell_volume 850.85(12)
_computing_cell_refinement 'SAINT (Bruker, 2001)'
_computing_data_collection 'SMART (Bruker, 2001)'
_computing_data_reduction 'SAINT (Bruker, 2001)'
_computing_molecular_graphics 'PLATON (Spek, 2009)'
_computing_publication_material 'SHELXTL (Sheldrick, 2008)'
_computing_structure_refinement 'SHELXTL (Sheldrick, 2008)'
_computing_structure_solution 'SHELXTL (Sheldrick, 2008)'
_diffrn_ambient_temperature 293(2)
_diffrn_measured_fraction_theta_full 0.997
_diffrn_measured_fraction_theta_max 0.997
_diffrn_measurement_device_type 'Bruker SMART APEX CCD'
_diffrn_measurement_method \w
_diffrn_radiation_monochromator graphite
_diffrn_radiation_source 'fine-focus sealed tube'
_diffrn_radiation_type MoK\a
_diffrn_radiation_wavelength 0.71073
_diffrn_reflns_av_R_equivalents 0.0197
_diffrn_reflns_av_sigmaI/netI 0.0220
_diffrn_reflns_limit_h_max 10
_diffrn_reflns_limit_h_min -10
_diffrn_reflns_limit_k_max 11
_diffrn_reflns_limit_k_min -11
_diffrn_reflns_limit_l_max 12
_diffrn_reflns_limit_l_min -12
_diffrn_reflns_number 8253
_diffrn_reflns_theta_full 25.00
_diffrn_reflns_theta_max 25.00
_diffrn_reflns_theta_min 1.99
_diffrn_standards_number 0
_exptl_absorpt_coefficient_mu 0.089
_exptl_absorpt_correction_type none
_exptl_crystal_colour colourless
_exptl_crystal_density_diffrn 1.305
_exptl_crystal_density_method 'not measured'
_exptl_crystal_description block
_exptl_crystal_F_000 352
_exptl_crystal_size_max 0.22
_exptl_crystal_size_mid 0.19
_exptl_crystal_size_min 0.15
_refine_diff_density_max 0.139
_refine_diff_density_min -0.247
_refine_ls_extinction_method none
_refine_ls_goodness_of_fit_ref 1.041
_refine_ls_hydrogen_treatment constr
_refine_ls_matrix_type full
_refine_ls_number_parameters 228
_refine_ls_number_reflns 2993
_refine_ls_number_restraints 0
_refine_ls_restrained_S_all 1.041
_refine_ls_R_factor_all 0.0443
_refine_ls_R_factor_gt 0.0401
_refine_ls_shift/su_max 0.000
_refine_ls_shift/su_mean 0.000
_refine_ls_structure_factor_coef Fsqd
_refine_ls_weighting_details 'calc w=1/[\s^2^(Fo^2^)+(0.0570P)^2^+0.1393P] where P=(Fo^2^+2Fc^2^)/3'
_refine_ls_weighting_scheme calc
_refine_ls_wR_factor_gt 0.1038
_refine_ls_wR_factor_ref 0.1074
_reflns_number_gt 2677
_reflns_number_total 2993
_reflns_threshold_expression I>2\s(I)
_cod_data_source_file sj5307.cif
_cod_data_source_block I
_cod_original_cell_volume 850.85(10)
_cod_database_code 2237704
_cod_database_fobs_code 2237704

loop_
_symmetry_equiv_pos_as_xyz
'x, y, z'
'-x, -y, -z'

loop_
_atom_site_type_symbol
_atom_site_label
_atom_site_fract_x
_atom_site_fract_y
_atom_site_fract_z
_atom_site_U_iso_or_equiv
_atom_site_adp_type
_atom_site_calc_flag
_atom_site_refinement_flags
_atom_site_occupancy
_atom_site_symmetry_multiplicity
N N1 0.69002(13) 0.52763(11) 0.64078(11) 0.0457(3) Uani d . 1 1
N N2 0.67831(13) 0.65931(12) 0.61936(11) 0.0462(3) Uani d . 1 1
C C3 0.76448(15) 0.69626(14) 0.52034(12) 0.0422(3) Uani d . 1 1
C C4 0.83041(17) 0.58717(15) 0.47685(14) 0.0509(3) Uani d . 1 1
H H4 0.8947 0.5874 0.4089 0.061 Uiso calc R 1 1
C C5 0.78079(17) 0.48282(15) 0.55426(14) 0.0505(3) Uani d . 1 1
H H5 0.8041 0.3963 0.5496 0.061 Uiso calc R 1 1
C C11 0.60073(15) 0.45024(14) 0.73278(13) 0.0444(3) Uani d . 1 1
C C12 0.66018(15) 0.33536(14) 0.77906(12) 0.0436(3) Uani d . 1 1
C C13 0.81934(16) 0.36217(15) 0.82620(14) 0.0508(3) Uani d . 1 1
H H13 0.8894 0.4532 0.8269 0.061 Uiso calc R 1 1
C C14 0.87420(17) 0.25667(16) 0.87148(14) 0.0527(4) Uani d . 1 1
H H14 0.9807 0.2768 0.9028 0.063 Uiso calc R 1 1
C C15 0.77221(17) 0.12014(15) 0.87087(13) 0.0473(3) Uani d . 1 1
C C16 0.61388(17) 0.09080(14) 0.82448(13) 0.0478(3) Uani d . 1 1
H H16 0.5444 -0.0005 0.8239 0.057 Uiso calc R 1 1
C C17 0.55946(16) 0.19790(14) 0.77898(13) 0.0454(3) Uani d . 1 1
H H17 0.4530 0.1774 0.7476 0.055 Uiso calc R 1 1
O O1 0.84005(13) 0.02394(12) 0.91793(11) 0.0643(3) Uani d . 1 1
C C18 0.7407(2) -0.11630(18) 0.92744(19) 0.0734(5) Uani d . 1 1
H H18A 0.6562 -0.1113 0.9801 0.110 Uiso calc R 1 1
H H18B 0.8025 -0.1704 0.9669 0.110 Uiso calc R 1 1
H H18C 0.6963 -0.1619 0.8417 0.110 Uiso calc R 1 1
C C31 0.77884(15) 0.83377(14) 0.47012(12) 0.0413(3) Uani d . 1 1
C C32 0.86613(15) 0.87520(15) 0.36586(13) 0.0460(3) Uani d . 1 1
H H32 0.9203 0.8156 0.3287 0.055 Uiso calc R 1 1
C C33 0.87491(16) 1.00260(15) 0.31559(13) 0.0483(3) Uani d . 1 1
H H33 0.9338 1.0277 0.2453 0.058 Uiso calc R 1 1
C C34 0.79545(16) 1.09256(14) 0.37054(13) 0.0459(3) Uani d . 1 1
C C35 0.71081(17) 1.05416(15) 0.47681(14) 0.0507(3) Uani d . 1 1
H H35 0.6596 1.1153 0.5157 0.061 Uiso calc R 1 1
C C36 0.70186(17) 0.92713(15) 0.52510(13) 0.0481(3) Uani d . 1 1
H H36 0.6434 0.9027 0.5958 0.058 Uiso calc R 1 1
O O3 0.79160(14) 1.21895(11) 0.32819(11) 0.0639(3) Uani d . 1 1
C C37 0.8698(3) 1.26075(19) 0.21679(18) 0.0768(5) Uani d . 1 1
H H37A 0.9816 1.2730 0.2343 0.115 Uiso calc R 1 1
H H37B 0.8542 1.3492 0.1958 0.115 Uiso calc R 1 1
H H37C 0.8267 1.1885 0.1445 0.115 Uiso calc R 1 1
C C1A 0.47167(16) 0.48460(15) 0.77072(14) 0.0496(3) Uani d . 1 1
H H1A 0.4399 0.5534 0.7292 0.059 Uiso calc R 1 1
C C2A 0.38042(18) 0.42069(15) 0.87178(15) 0.0547(4) Uani d . 1 1
H H2A 0.4199 0.3611 0.9206 0.066 Uiso calc R 1 1
O O2 0.25512(13) 0.43970(13) 0.89739(13) 0.0758(4) Uani d . 1 1

loop_
_atom_site_aniso_label
_atom_site_aniso_U_11
_atom_site_aniso_U_22
_atom_site_aniso_U_33
_atom_site_aniso_U_12
_atom_site_aniso_U_13
_atom_site_aniso_U_23
N1 0.0500(6) 0.0417(6) 0.0481(6) 0.0163(5) 0.0060(5) 0.0086(5)
N2 0.0514(7) 0.0421(6) 0.0482(6) 0.0168(5) 0.0077(5) 0.0083(5)
C3 0.0397(7) 0.0464(7) 0.0407(7) 0.0139(6) 0.0013(5) 0.0043(5)
C4 0.0551(8) 0.0560(8) 0.0481(8) 0.0247(7) 0.0105(6) 0.0081(6)
C5 0.0555(8) 0.0478(8) 0.0539(8) 0.0242(7) 0.0057(6) 0.0050(6)
C11 0.0437(7) 0.0409(7) 0.0446(7) 0.0078(6) -0.0012(6) 0.0040(5)
C12 0.0432(7) 0.0429(7) 0.0438(7) 0.0113(6) 0.0027(5) 0.0063(5)
C13 0.0435(7) 0.0482(8) 0.0562(8) 0.0048(6) 0.0026(6) 0.0134(6)
C14 0.0402(7) 0.0648(9) 0.0546(8) 0.0156(7) 0.0035(6) 0.0161(7)
C15 0.0532(8) 0.0531(8) 0.0421(7) 0.0227(7) 0.0104(6) 0.0121(6)
C16 0.0518(8) 0.0414(7) 0.0487(8) 0.0102(6) 0.0072(6) 0.0073(6)
C17 0.0405(7) 0.0446(7) 0.0486(7) 0.0097(6) 0.0006(6) 0.0044(6)
O1 0.0669(7) 0.0648(7) 0.0729(7) 0.0323(6) 0.0096(5) 0.0252(5)
C18 0.0972(13) 0.0589(10) 0.0768(12) 0.0368(9) 0.0141(10) 0.0253(8)
C31 0.0380(7) 0.0453(7) 0.0402(7) 0.0125(6) 0.0012(5) 0.0039(5)
C32 0.0419(7) 0.0494(8) 0.0482(7) 0.0156(6) 0.0083(6) 0.0026(6)
C33 0.0455(7) 0.0510(8) 0.0455(7) 0.0075(6) 0.0116(6) 0.0073(6)
C34 0.0462(7) 0.0405(7) 0.0473(7) 0.0071(6) 0.0030(6) 0.0053(6)
C35 0.0560(8) 0.0470(8) 0.0531(8) 0.0196(6) 0.0136(6) 0.0055(6)
C36 0.0525(8) 0.0518(8) 0.0437(7) 0.0176(6) 0.0144(6) 0.0106(6)
O3 0.0835(8) 0.0468(6) 0.0661(7) 0.0200(5) 0.0224(6) 0.0182(5)
C37 0.1060(14) 0.0580(10) 0.0669(11) 0.0169(9) 0.0234(10) 0.0238(8)
C1A 0.0458(8) 0.0456(8) 0.0565(8) 0.0119(6) 0.0019(6) 0.0090(6)
C2A 0.0505(8) 0.0477(8) 0.0621(9) 0.0086(6) 0.0062(7) 0.0046(7)
O2 0.0561(7) 0.0799(8) 0.0946(9) 0.0200(6) 0.0264(6) 0.0125(7)

loop_
_atom_type_symbol
_atom_type_description
_atom_type_scat_dispersion_real
_atom_type_scat_dispersion_imag
_atom_type_scat_source
C C 0.0033 0.0016 'International Tables Vol C Tables 4.2.6.8 and 6.1.1.4'
H H 0.0000 0.0000 'International Tables Vol C Tables 4.2.6.8 and 6.1.1.4'
N N 0.0061 0.0033 'International Tables Vol C Tables 4.2.6.8 and 6.1.1.4'
O O 0.0106 0.0060 'International Tables Vol C Tables 4.2.6.8 and 6.1.1.4'

loop_
_geom_angle_atom_site_label_1
_geom_angle_atom_site_label_2
_geom_angle_atom_site_label_3
_geom_angle
C5 N1 N2 111.08(11)
C5 N1 C11 128.12(11)
N2 N1 C11 120.42(11)
C3 N2 N1 105.15(10)
N2 C3 C4 110.69(12)
N2 C3 C31 120.28(12)
C4 C3 C31 129.03(12)
C5 C4 C3 105.76(12)
C5 C4 H4 127.1
C3 C4 H4 127.1
C4 C5 N1 107.31(12)
C4 C5 H5 126.3
N1 C5 H5 126.3
C1A C11 N1 119.20(12)
C1A C11 C12 125.76(12)
N1 C11 C12 115.04(11)
C17 C12 C13 117.75(12)
C17 C12 C11 121.30(12)
C13 C12 C11 120.94(12)
C14 C13 C12 121.12(13)
C14 C13 H13 119.4
C12 C13 H13 119.4
C13 C14 C15 120.43(13)
C13 C14 H14 119.8
C15 C14 H14 119.8
O1 C15 C16 125.18(13)
O1 C15 C14 115.27(13)
C16 C15 C14 119.55(13)
C17 C16 C15 119.65(13)
C17 C16 H16 120.2
C15 C16 H16 120.2
C16 C17 C12 121.50(12)
C16 C17 H17 119.3
C12 C17 H17 119.3
C15 O1 C18 118.42(13)
O1 C18 H18A 109.5
O1 C18 H18B 109.5
H18A C18 H18B 109.5
O1 C18 H18C 109.5
H18A C18 H18C 109.5
H18B C18 H18C 109.5
C32 C31 C36 117.49(12)
C32 C31 C3 121.90(12)
C36 C31 C3 120.60(12)
C33 C32 C31 121.85(13)
C33 C32 H32 119.1
C31 C32 H32 119.1
C32 C33 C34 119.60(12)
C32 C33 H33 120.2
C34 C33 H33 120.2
O3 C34 C33 125.26(12)
O3 C34 C35 115.54(12)
C33 C34 C35 119.20(13)
C36 C35 C34 120.67(13)
C36 C35 H35 119.7
C34 C35 H35 119.7
C35 C36 C31 121.16(13)
C35 C36 H36 119.4
C31 C36 H36 119.4
C34 O3 C37 118.14(12)
O3 C37 H37A 109.5
O3 C37 H37B 109.5
H37A C37 H37B 109.5
O3 C37 H37C 109.5
H37A C37 H37C 109.5
H37B C37 H37C 109.5
C11 C1A C2A 123.61(13)
C11 C1A H1A 118.2
C2A C1A H1A 118.2
O2 C2A C1A 124.07(15)
O2 C2A H2A 118.0
C1A C2A H2A 118.0

loop_
_geom_bond_atom_site_label_1
_geom_bond_atom_site_label_2
_geom_bond_distance
N1 C5 1.3646(18)
N1 N2 1.3656(15)
N1 C11 1.4082(17)
N2 C3 1.3281(17)
C3 C4 1.4151(19)
C3 C31 1.4668(18)
C4 C5 1.348(2)
C4 H4 0.9300
C5 H5 0.9300
C11 C1A 1.3482(19)
C11 C12 1.4779(18)
C12 C17 1.3885(18)
C12 C13 1.3950(19)
C13 C14 1.3693(19)
C13 H13 0.9300
C14 C15 1.385(2)
C14 H14 0.9300
C15 O1 1.3631(16)
C15 C16 1.383(2)
C16 C17 1.3821(18)
C16 H16 0.9300
C17 H17 0.9300
O1 C18 1.422(2)
C18 H18A 0.9600
C18 H18B 0.9600
C18 H18C 0.9600
C31 C32 1.3869(18)
C31 C36 1.3951(19)
C32 C33 1.3830(19)
C32 H32 0.9300
C33 C34 1.3852(19)
C33 H33 0.9300
C34 O3 1.3633(16)
C34 C35 1.3865(19)
C35 C36 1.3701(19)
C35 H35 0.9300
C36 H36 0.9300
O3 C37 1.4116(19)
C37 H37A 0.9600
C37 H37B 0.9600
C37 H37C 0.9600
C1A C2A 1.438(2)
C1A H1A 0.9300
C2A O2 1.2133(18)
C2A H2A 0.9300

loop_
_geom_hbond_atom_site_label_D
_geom_hbond_atom_site_label_H
_geom_hbond_atom_site_label_A
_geom_hbond_site_symmetry_A
_geom_hbond_distance_DH
_geom_hbond_distance_HA
_geom_hbond_distance_DA
_geom_hbond_angle_DHA
C5 H5 O3 1_545 0.93 2.73 3.366(2) 126
C18 H18C N2 1_545 0.96 2.74 3.627(2) 155
C14 H14 O2 1_655 0.93 2.49 3.301(2) 145
C33 H33 O1 2_766 0.93 2.82 3.642(2) 148
C37 H37B O2 2_676 0.96 2.75 3.688(2) 166
C37 H37C O1 1_564 0.96 2.76 3.650(2) 155

loop_
_geom_torsion_atom_site_label_1
_geom_torsion_atom_site_label_2
_geom_torsion_atom_site_label_3
_geom_torsion_atom_site_label_4
_geom_torsion
C5 N1 N2 C3 -0.92(14)
C11 N1 N2 C3 -174.43(11)
N1 N2 C3 C4 0.69(15)
N1 N2 C3 C31 179.94(11)
N2 C3 C4 C5 -0.22(16)
C31 C3 C4 C5 -179.40(13)
C3 C4 C5 N1 -0.35(16)
N2 N1 C5 C4 0.80(16)
C11 N1 C5 C4 173.69(12)
C5 N1 C11 C1A -152.78(14)
N2 N1 C11 C1A 19.52(18)
C5 N1 C11 C12 27.04(19)
N2 N1 C11 C12 -160.66(11)
C1A C11 C12 C17 50.16(19)
N1 C11 C12 C17 -129.64(13)
C1A C11 C12 C13 -128.87(16)
N1 C11 C12 C13 51.32(17)
C17 C12 C13 C14 -0.3(2)
C11 C12 C13 C14 178.74(13)
C12 C13 C14 C15 0.3(2)
C13 C14 C15 O1 179.86(13)
C13 C14 C15 C16 -0.2(2)
O1 C15 C16 C17 -179.88(12)
C14 C15 C16 C17 0.2(2)
C15 C16 C17 C12 -0.2(2)
C13 C12 C17 C16 0.3(2)
C11 C12 C17 C16 -178.75(12)
C16 C15 O1 C18 -3.6(2)
C14 C15 O1 C18 176.38(14)
N2 C3 C31 C32 -179.19(12)
C4 C3 C31 C32 -0.1(2)
N2 C3 C31 C36 -0.28(19)
C4 C3 C31 C36 178.82(13)
C36 C31 C32 C33 -1.3(2)
C3 C31 C32 C33 177.64(12)
C31 C32 C33 C34 0.3(2)
C32 C33 C34 O3 -178.35(12)
C32 C33 C34 C35 1.2(2)
O3 C34 C35 C36 177.84(13)
C33 C34 C35 C36 -1.8(2)
C34 C35 C36 C31 0.8(2)
C32 C31 C36 C35 0.7(2)
C3 C31 C36 C35 -178.22(12)
C33 C34 O3 C37 2.3(2)
C35 C34 O3 C37 -177.29(14)
N1 C11 C1A C2A -174.57(12)
C12 C11 C1A C2A 5.6(2)
C11 C1A C2A O2 -172.01(15)

loop_
_cod_related_entry_id
_cod_related_entry_database
_cod_related_entry_code
1 ChemSpider 30658400
